data_7118975
loop_
_publ_author_name
'Peng-Long Zhu'
'Xiang-Ying Tang'
'Min Shi'

_publ_section_title
;
 Intramolecular cyclizations of cyclopropenes with indole
;
_journal_name_full Chem.Commun.
_journal_page_first 7245
_journal_volume 52
_journal_year 2016
_chemical_absolute_configuration rmad
_chemical_formula_moiety 'C28 H26 N2 O4 S'
_chemical_formula_sum 'C28 H26 N2 O4 S'
_chemical_formula_weight 486.57
_chemical_name_systematic
;
 ?
;
_space_group_crystal_system orthorhombic
_space_group_IT_number 33
_space_group_name_Hall 'P 2c -2n'
_space_group_name_H-M_alt 'P n a 21'
_symmetry_space_group_name_Hall 'P 2c -2n'
_symmetry_space_group_name_H-M 'P n a 21'
_atom_sites_solution_hydrogens geom
_atom_sites_solution_primary direct
_audit_creation_date 2015-05-13
_audit_creation_method
;
Olex2 1.2
(compiled 2015.01.26 svn.r3150 for OlexSys, GUI svn.r4998)
;
_audit_update_record
;
2015-05-18 deposited with the CCDC.
2016-05-06 downloaded from the CCDC.
;
_cell_angle_alpha 90
_cell_angle_beta 90
_cell_angle_gamma 90
_cell_formula_units_Z 4
_cell_length_a 12.3454(9)
_cell_length_b 8.6610(6)
_cell_length_c 22.8626(16)
_cell_measurement_reflns_used 5192
_cell_measurement_temperature 130
_cell_measurement_theta_max 27.719
_cell_measurement_theta_min 2.514
_cell_volume 2444.5(3)
_computing_cell_refinement 'SAINT v7.68A (Bruker, 2009)'
_computing_data_reduction 'SAINT v7.68A (Bruker, 2009)'
_computing_molecular_graphics 'Olex2 (Dolomanov et al., 2009)'
_computing_publication_material 'Olex2 (Dolomanov et al., 2009)'
_computing_structure_refinement 'XL (Sheldrick, 2008)'
_computing_structure_solution 'ShelXS (Sheldrick, 2008)'
_diffrn_ambient_temperature 130
_diffrn_measured_fraction_theta_full 1.000
_diffrn_measured_fraction_theta_max 0.998
_diffrn_measurement_device_type 'Bruker APEX-II CCD'
_diffrn_measurement_method '\f and \w scans'
_diffrn_radiation_monochromator graphite
_diffrn_radiation_type MoK\a
_diffrn_radiation_wavelength 0.71073
_diffrn_reflns_av_R_equivalents 0.0409
_diffrn_reflns_av_unetI/netI 0.0426
_diffrn_reflns_Laue_measured_fraction_full 1.000
_diffrn_reflns_Laue_measured_fraction_max 0.998
_diffrn_reflns_limit_h_max 17
_diffrn_reflns_limit_h_min -17
_diffrn_reflns_limit_k_max 12
_diffrn_reflns_limit_k_min -12
_diffrn_reflns_limit_l_max 32
_diffrn_reflns_limit_l_min -29
_diffrn_reflns_number 23629
_diffrn_reflns_point_group_measured_fraction_full 0.880
_diffrn_reflns_point_group_measured_fraction_max 0.878
_diffrn_reflns_theta_full 26.000
_diffrn_reflns_theta_max 30.558
_diffrn_reflns_theta_min 1.781
_diffrn_standards_number 0
_exptl_absorpt_coefficient_mu 0.170
_exptl_absorpt_correction_T_max 0.7461
_exptl_absorpt_correction_T_min 0.7076
_exptl_absorpt_correction_type multi-scan
_exptl_absorpt_process_details
;
SADABS-2008/1 (Bruker,2008) was used for absorption correction.
wR2(int) was 0.0626 before and 0.0506 after correction.
The Ratio of minimum to maximum transmission is 0.9484.
The \l/2 correction factor is 0.0015.
;
_exptl_crystal_colour colourless
_exptl_crystal_density_diffrn 1.322
_exptl_crystal_density_meas .
_exptl_crystal_description block
_exptl_crystal_F_000 1024
_exptl_crystal_size_max 0.25
_exptl_crystal_size_mid 0.2
_exptl_crystal_size_min 0.18
_refine_diff_density_max 0.316
_refine_diff_density_min -0.251
_refine_diff_density_rms 0.048
_refine_ls_abs_structure_details
;
 Flack x determined using 2010 quotients [(I+)-(I-)]/[(I+)+(I-)]
 (Parsons, Flack and Wagner, Acta Cryst. B69 (2013) 249-259).
;
_refine_ls_abs_structure_Flack 0.03(4)
_refine_ls_extinction_coef .
_refine_ls_extinction_method none
_refine_ls_goodness_of_fit_ref 1.014
_refine_ls_hydrogen_treatment constr
_refine_ls_matrix_type full
_refine_ls_number_parameters 317
_refine_ls_number_reflns 6585
_refine_ls_number_restraints 1
_refine_ls_restrained_S_all 1.014
_refine_ls_R_factor_all 0.0522
_refine_ls_R_factor_gt 0.0411
_refine_ls_shift/su_max 0.003
_refine_ls_shift/su_mean 0.000
_refine_ls_structure_factor_coef Fsqd
_refine_ls_weighting_details 'w=1/[\s^2^(Fo^2^)+(0.0499P)^2^+0.3074P] where P=(Fo^2^+2Fc^2^)/3'
_refine_ls_weighting_scheme calc
_refine_ls_wR_factor_gt 0.0916
_refine_ls_wR_factor_ref 0.0978
_reflns_Friedel_coverage 0.718
_reflns_Friedel_fraction_full 0.754
_reflns_Friedel_fraction_max 0.751
_reflns_number_gt 5631
_reflns_number_total 6585
_reflns_threshold_expression 'I > 2\s(I)'
_cod_data_source_file c6cc02226j2.cif
_cod_data_source_block dm15380
_cod_database_code 7118975
_shelxl_version_number 2014-3
_shelx_space_group_comment
;
The symmetry employed for this shelxl refinement is uniquely defined
by the following loop, which should always be used as a source of
symmetry information in preference to the above space-group names.
They are only intended as comments.
;
_shelx_estimated_absorpt_t_max 0.970
_shelx_estimated_absorpt_t_min 0.959
_olex2_refinement_description
;
1. Fixed Uiso
 At 1.2 times of:
  All C(H) groups, All C(H,H) groups, All N(H) groups
 At 1.5 times of:
  All C(H,H,H) groups
2.a Secondary CH2 refined with riding coordinates:
 C9(H9A,H9B), C10(H10A,H10B), C11(H11A,H11B), C13(H13A,H13B)
2.b Aromatic/amide H refined with riding coordinates:
 N1(H1), C2(H2), C3(H3), C4(H4), C5(H5), C8(H8), C17(H17), C18(H18), C19(H19),
 C20(H20), C21(H21), C23(H23), C24(H24), C26(H26), C27(H27)
2.c Idealised Me refined as rotating group:
 C28(H28A,H28B,H28C)
;
_olex2_submission_special_instructions 'No special instructions were received'

loop_
_space_group_symop_operation_xyz
'x, y, z'
'-x, -y, z+1/2'
'-x+1/2, y+1/2, z+1/2'
'x+1/2, -y+1/2, z'

loop_
_atom_site_label
_atom_site_type_symbol
_atom_site_fract_x
_atom_site_fract_y
_atom_site_fract_z
_atom_site_U_iso_or_equiv
_atom_site_adp_type
_atom_site_occupancy
_atom_site_site_symmetry_order
_atom_site_calc_flag
_atom_site_refinement_flags_posn
_atom_site_refinement_flags_adp
_atom_site_refinement_flags_occupancy
_atom_site_disorder_assembly
_atom_site_disorder_group
S1 S -0.67064(4) -0.27026(6) 0.04338(3) 0.01902(12) Uani 1 1 d . . . . .
O1 O -0.91572(14) 0.0172(2) 0.17614(9) 0.0269(4) Uani 1 1 d . . . . .
O2 O -1.03726(13) 0.1813(2) 0.13922(9) 0.0244(4) Uani 1 1 d . . . . .
O3 O -0.78557(12) -0.2508(2) 0.04047(11) 0.0263(4) Uani 1 1 d . . . . .
O4 O -0.62445(15) -0.4089(2) 0.06666(9) 0.0262(4) Uani 1 1 d . . . . .
N1 N -0.22056(15) 0.0224(2) 0.19071(10) 0.0243(4) Uani 1 1 d . . . . .
H1 H -0.1616 0.0731 0.1808 0.029 Uiso 1 1 calc R . . . .
N2 N -0.62737(15) -0.1285(2) 0.08386(10) 0.0195(4) Uani 1 1 d . . . . .
C1 C -0.23316(19) -0.0633(3) 0.23998(11) 0.0201(4) Uani 1 1 d . . . . .
C2 C -0.16009(19) -0.0953(3) 0.28486(13) 0.0265(5) Uani 1 1 d . . . . .
H2 H -0.0889 -0.0537 0.2845 0.032 Uiso 1 1 calc R . . . .
C3 C -0.1944(2) -0.1886(4) 0.32940(14) 0.0350(6) Uani 1 1 d . . . . .
H3 H -0.1462 -0.2122 0.3605 0.042 Uiso 1 1 calc R . . . .
C4 C -0.2992(3) -0.2500(3) 0.33000(14) 0.0355(6) Uani 1 1 d . . . . .
H4 H -0.3201 -0.3161 0.3612 0.043 Uiso 1 1 calc R . . . .
C5 C -0.3723(2) -0.2171(3) 0.28669(13) 0.0273(5) Uani 1 1 d . . . . .
H5 H -0.4437 -0.2580 0.2882 0.033 Uiso 1 1 calc R . . . .
C6 C -0.34032(18) -0.1224(3) 0.24025(11) 0.0186(4) Uani 1 1 d . . . . .
C7 C -0.39082(18) -0.0687(3) 0.18762(11) 0.0197(4) Uani 1 1 d . . . . .
C8 C -0.31480(19) 0.0171(3) 0.15898(12) 0.0231(5) Uani 1 1 d . . . . .
H8 H -0.3256 0.0661 0.1223 0.028 Uiso 1 1 calc R . . . .
C9 C -0.50556(18) -0.0972(3) 0.16788(12) 0.0236(5) Uani 1 1 d . . . . .
H9A H -0.5507 -0.0066 0.1780 0.028 Uiso 1 1 calc R . . . .
H9B H -0.5349 -0.1877 0.1891 0.028 Uiso 1 1 calc R . . . .
C10 C -0.51308(17) -0.1263(3) 0.10240(12) 0.0215(5) Uani 1 1 d . . . . .
H10A H -0.4739 -0.0441 0.0811 0.026 Uiso 1 1 calc R . . . .
H10B H -0.4787 -0.2264 0.0928 0.026 Uiso 1 1 calc R . . . .
C11 C -0.67804(17) 0.0233(3) 0.07344(11) 0.0192(4) Uani 1 1 d . . . . .
H11A H -0.6888 0.0373 0.0309 0.023 Uiso 1 1 calc R . . . .
H11B H -0.6283 0.1053 0.0871 0.023 Uiso 1 1 calc R . . . .
C12 C -0.78442(18) 0.0410(3) 0.10376(11) 0.0184(4) Uani 1 1 d . . . . .
C13 C -0.80834(19) -0.0351(3) 0.16076(12) 0.0249(5) Uani 1 1 d . . . . .
H13A H -0.8066 -0.1489 0.1567 0.030 Uiso 1 1 calc R . . . .
H13B H -0.7550 -0.0038 0.1909 0.030 Uiso 1 1 calc R . . . .
C14 C -0.95145(18) 0.1158(3) 0.13444(12) 0.0203(4) Uani 1 1 d . . . . .
C15 C -0.86919(17) 0.1270(2) 0.08776(11) 0.0174(4) Uani 1 1 d . . . . .
C16 C -0.88621(17) 0.2231(2) 0.03561(11) 0.0181(4) Uani 1 1 d . . . . .
C17 C -0.98669(19) 0.2220(3) 0.00745(12) 0.0234(5) Uani 1 1 d . . . . .
H17 H -1.0426 0.1559 0.0212 0.028 Uiso 1 1 calc R . . . .
C18 C -1.0054(2) 0.3166(3) -0.04032(13) 0.0304(6) Uani 1 1 d . . . . .
H18 H -1.0739 0.3157 -0.0592 0.037 Uiso 1 1 calc R . . . .
C19 C -0.9234(3) 0.4129(3) -0.06049(13) 0.0334(6) Uani 1 1 d . . . . .
H19 H -0.9362 0.4784 -0.0931 0.040 Uiso 1 1 calc R . . . .
C20 C -0.8238(2) 0.4138(3) -0.03341(13) 0.0292(6) Uani 1 1 d . . . . .
H20 H -0.7680 0.4795 -0.0476 0.035 Uiso 1 1 calc R . . . .
C21 C -0.8042(2) 0.3197(3) 0.01434(11) 0.0206(5) Uani 1 1 d . . . . .
H21 H -0.7352 0.3206 0.0327 0.025 Uiso 1 1 calc R . . . .
C22 C -0.62041(19) -0.2495(3) -0.02824(11) 0.0195(4) Uani 1 1 d . . . . .
C23 C -0.6802(2) -0.1687(3) -0.06961(13) 0.0265(5) Uani 1 1 d . . . . .
H23 H -0.7463 -0.1203 -0.0588 0.032 Uiso 1 1 calc R . . . .
C24 C -0.6430(2) -0.1590(3) -0.12641(13) 0.0315(6) Uani 1 1 d . . . . .
H24 H -0.6839 -0.1029 -0.1545 0.038 Uiso 1 1 calc R . . . .
C25 C -0.5469(2) -0.2298(3) -0.14346(13) 0.0308(6) Uani 1 1 d . . . . .
C26 C -0.4883(2) -0.3095(3) -0.10154(13) 0.0297(6) Uani 1 1 d . . . . .
H26 H -0.4224 -0.3584 -0.1124 0.036 Uiso 1 1 calc R . . . .
C27 C -0.5234(2) -0.3196(3) -0.04400(12) 0.0241(5) Uani 1 1 d . . . . .
H27 H -0.4817 -0.3737 -0.0157 0.029 Uiso 1 1 calc R . . . .
C28 C -0.5071(4) -0.2176(5) -0.20537(16) 0.0541(10) Uani 1 1 d . . . . .
H28A H -0.5544 -0.2780 -0.2311 0.081 Uiso 1 1 calc GR . . . .
H28B H -0.4330 -0.2575 -0.2078 0.081 Uiso 1 1 calc GR . . . .
H28C H -0.5081 -0.1091 -0.2176 0.081 Uiso 1 1 calc GR . . . .

loop_
_atom_site_aniso_label
_atom_site_aniso_U_11
_atom_site_aniso_U_22
_atom_site_aniso_U_33
_atom_site_aniso_U_23
_atom_site_aniso_U_13
_atom_site_aniso_U_12
S1 0.0179(2) 0.0180(2) 0.0212(3) 0.0002(3) -0.0005(2) -0.00031(19)
O1 0.0245(8) 0.0303(9) 0.0260(10) 0.0064(8) 0.0091(7) 0.0042(7)
O2 0.0184(7) 0.0240(8) 0.0308(10) 0.0000(8) 0.0061(7) -0.0005(6)
O3 0.0170(7) 0.0279(8) 0.0341(10) -0.0038(8) -0.0006(9) -0.0043(6)
O4 0.0309(9) 0.0202(8) 0.0274(10) 0.0041(7) 0.0027(8) 0.0043(7)
N1 0.0170(9) 0.0305(11) 0.0252(12) 0.0042(9) 0.0007(8) -0.0046(8)
N2 0.0152(8) 0.0206(9) 0.0226(11) -0.0027(8) -0.0032(8) 0.0021(7)
C1 0.0191(10) 0.0212(10) 0.0200(11) -0.0022(9) 0.0010(9) 0.0019(8)
C2 0.0206(11) 0.0304(13) 0.0285(14) -0.0013(11) -0.0045(10) 0.0037(10)
C3 0.0356(14) 0.0418(15) 0.0277(15) 0.0055(12) -0.0098(12) 0.0087(12)
C4 0.0421(16) 0.0390(15) 0.0254(15) 0.0126(12) -0.0010(12) 0.0027(12)
C5 0.0272(12) 0.0299(13) 0.0247(13) 0.0036(10) 0.0028(10) -0.0043(10)
C6 0.0177(10) 0.0201(10) 0.0179(11) -0.0008(9) -0.0002(9) 0.0015(8)
C7 0.0179(10) 0.0241(11) 0.0171(11) -0.0019(9) -0.0013(9) -0.0002(8)
C8 0.0202(10) 0.0287(12) 0.0203(12) 0.0045(10) -0.0009(9) 0.0011(9)
C9 0.0178(10) 0.0330(13) 0.0199(12) -0.0001(10) 0.0000(9) -0.0029(9)
C10 0.0139(9) 0.0304(12) 0.0202(12) -0.0023(10) -0.0020(9) 0.0024(8)
C11 0.0169(9) 0.0185(10) 0.0222(13) -0.0001(9) 0.0016(9) 0.0000(8)
C12 0.0182(9) 0.0166(10) 0.0203(11) 0.0002(8) 0.0017(9) -0.0020(8)
C13 0.0224(11) 0.0278(13) 0.0245(13) 0.0057(10) 0.0050(10) 0.0037(9)
C14 0.0199(10) 0.0188(10) 0.0220(12) -0.0014(9) 0.0033(9) -0.0028(8)
C15 0.0163(9) 0.0164(10) 0.0196(11) -0.0013(8) 0.0028(8) -0.0019(8)
C16 0.0184(9) 0.0165(9) 0.0195(13) -0.0021(8) 0.0019(9) 0.0022(7)
C17 0.0196(11) 0.0253(12) 0.0253(13) -0.0040(10) -0.0010(9) 0.0041(9)
C18 0.0320(13) 0.0337(13) 0.0256(15) -0.0049(11) -0.0048(11) 0.0126(11)
C19 0.0560(18) 0.0256(13) 0.0185(13) 0.0005(10) -0.0013(12) 0.0130(12)
C20 0.0424(15) 0.0196(12) 0.0257(14) -0.0006(10) 0.0081(12) -0.0007(10)
C21 0.0231(11) 0.0182(10) 0.0206(12) -0.0022(9) 0.0027(9) -0.0018(8)
C22 0.0208(10) 0.0199(11) 0.0180(11) -0.0009(9) -0.0016(9) -0.0013(8)
C23 0.0266(12) 0.0267(12) 0.0261(14) 0.0000(10) -0.0057(10) 0.0059(10)
C24 0.0391(15) 0.0312(14) 0.0242(14) 0.0012(11) -0.0075(12) 0.0079(11)
C25 0.0437(15) 0.0279(13) 0.0207(13) -0.0015(10) -0.0013(12) 0.0039(11)
C26 0.0327(13) 0.0319(14) 0.0244(14) -0.0004(11) 0.0014(11) 0.0080(11)
C27 0.0264(12) 0.0252(11) 0.0208(13) 0.0020(10) -0.0019(10) 0.0049(9)
C28 0.082(3) 0.060(2) 0.0208(16) 0.0049(15) 0.0096(17) 0.029(2)

loop_
_atom_type_symbol
_atom_type_description
_atom_type_scat_dispersion_real
_atom_type_scat_dispersion_imag
_atom_type_scat_source
C C 0.0033 0.0016 'International Tables Vol C Tables 4.2.6.8 and 6.1.1.4'
H H 0.0000 0.0000 'International Tables Vol C Tables 4.2.6.8 and 6.1.1.4'
N N 0.0061 0.0033 'International Tables Vol C Tables 4.2.6.8 and 6.1.1.4'
O O 0.0106 0.0060 'International Tables Vol C Tables 4.2.6.8 and 6.1.1.4'
S S 0.1246 0.1234 'International Tables Vol C Tables 4.2.6.8 and 6.1.1.4'

loop_
_geom_angle_atom_site_label_1
_geom_angle_atom_site_label_2
_geom_angle_atom_site_label_3
_geom_angle
_geom_angle_site_symmetry_1
_geom_angle_site_symmetry_3
O3 S1 O4 120.74(11) . .
O3 S1 N2 105.26(11) . .
O3 S1 C22 107.10(13) . .
O4 S1 N2 106.89(11) . .
O4 S1 C22 106.92(11) . .
N2 S1 C22 109.66(11) . .
C14 O1 C13 109.01(19) . .
C1 N1 H1 125.6 . .
C1 N1 C8 108.8(2) . .
C8 N1 H1 125.6 . .
C10 N2 S1 119.19(16) . .
C10 N2 C11 116.17(18) . .
C11 N2 S1 116.17(16) . .
N1 C1 C2 130.2(2) . .
N1 C1 C6 107.9(2) . .
C2 C1 C6 121.9(2) . .
C1 C2 H2 121.1 . .
C3 C2 C1 117.7(2) . .
C3 C2 H2 121.1 . .
C2 C3 H3 119.4 . .
C2 C3 C4 121.2(3) . .
C4 C3 H3 119.4 . .
C3 C4 H4 119.2 . .
C5 C4 C3 121.6(3) . .
C5 C4 H4 119.2 . .
C4 C5 H5 120.5 . .
C4 C5 C6 119.0(2) . .
C6 C5 H5 120.5 . .
C1 C6 C7 106.5(2) . .
C5 C6 C1 118.6(2) . .
C5 C6 C7 134.8(2) . .
C6 C7 C9 127.4(2) . .
C8 C7 C6 106.3(2) . .
C8 C7 C9 126.3(2) . .
N1 C8 H8 124.8 . .
C7 C8 N1 110.4(2) . .
C7 C8 H8 124.8 . .
C7 C9 H9A 109.1 . .
C7 C9 H9B 109.1 . .
C7 C9 C10 112.3(2) . .
H9A C9 H9B 107.9 . .
C10 C9 H9A 109.1 . .
C10 C9 H9B 109.1 . .
N2 C10 C9 110.1(2) . .
N2 C10 H10A 109.6 . .
N2 C10 H10B 109.6 . .
C9 C10 H10A 109.6 . .
C9 C10 H10B 109.6 . .
H10A C10 H10B 108.2 . .
N2 C11 H11A 109.0 . .
N2 C11 H11B 109.0 . .
N2 C11 C12 112.95(19) . .
H11A C11 H11B 107.8 . .
C12 C11 H11A 109.0 . .
C12 C11 H11B 109.0 . .
C13 C12 C11 122.3(2) . .
C15 C12 C11 128.3(2) . .
C15 C12 C13 109.3(2) . .
O1 C13 C12 104.8(2) . .
O1 C13 H13A 110.8 . .
O1 C13 H13B 110.8 . .
C12 C13 H13A 110.8 . .
C12 C13 H13B 110.8 . .
H13A C13 H13B 108.9 . .
O1 C14 C15 109.05(19) . .
O2 C14 O1 121.3(2) . .
O2 C14 C15 129.7(2) . .
C12 C15 C14 107.7(2) . .
C12 C15 C16 130.6(2) . .
C16 C15 C14 121.70(19) . .
C17 C16 C15 119.8(2) . .
C17 C16 C21 119.0(2) . .
C21 C16 C15 121.1(2) . .
C16 C17 H17 119.8 . .
C18 C17 C16 120.5(2) . .
C18 C17 H17 119.8 . .
C17 C18 H18 120.1 . .
C17 C18 C19 119.7(3) . .
C19 C18 H18 120.1 . .
C18 C19 H19 119.9 . .
C20 C19 C18 120.3(3) . .
C20 C19 H19 119.9 . .
C19 C20 H20 119.8 . .
C19 C20 C21 120.5(3) . .
C21 C20 H20 119.8 . .
C16 C21 H21 120.0 . .
C20 C21 C16 120.0(2) . .
C20 C21 H21 120.0 . .
C23 C22 S1 119.86(19) . .
C23 C22 C27 120.1(2) . .
C27 C22 S1 120.01(19) . .
C22 C23 H23 120.2 . .
C24 C23 C22 119.7(2) . .
C24 C23 H23 120.2 . .
C23 C24 H24 119.3 . .
C23 C24 C25 121.4(3) . .
C25 C24 H24 119.3 . .
C24 C25 C28 120.8(3) . .
C26 C25 C24 118.1(3) . .
C26 C25 C28 121.1(3) . .
C25 C26 H26 119.2 . .
C25 C26 C27 121.6(3) . .
C27 C26 H26 119.2 . .
C22 C27 H27 120.4 . .
C26 C27 C22 119.2(2) . .
C26 C27 H27 120.4 . .
C25 C28 H28A 109.5 . .
C25 C28 H28B 109.5 . .
C25 C28 H28C 109.5 . .
H28A C28 H28B 109.5 . .
H28A C28 H28C 109.5 . .
H28B C28 H28C 109.5 . .

loop_
_geom_bond_atom_site_label_1
_geom_bond_atom_site_label_2
_geom_bond_distance
_geom_bond_site_symmetry_2
S1 O3 1.4305(16) .
S1 O4 1.4321(18) .
S1 N2 1.628(2) .
S1 C22 1.760(3) .
O1 C13 1.444(3) .
O1 C14 1.354(3) .
O2 C14 1.207(3) .
N1 H1 0.8800 .
N1 C1 1.358(3) .
N1 C8 1.372(3) .
N2 C10 1.473(3) .
N2 C11 1.475(3) .
C1 C2 1.394(4) .
C1 C6 1.419(3) .
C2 H2 0.9500 .
C2 C3 1.367(4) .
C3 H3 0.9500 .
C3 C4 1.398(4) .
C4 H4 0.9500 .
C4 C5 1.370(4) .
C5 H5 0.9500 .
C5 C6 1.398(4) .
C6 C7 1.433(3) .
C7 C8 1.364(3) .
C7 C9 1.507(3) .
C8 H8 0.9500 .
C9 H9A 0.9900 .
C9 H9B 0.9900 .
C9 C10 1.521(4) .
C10 H10A 0.9900 .
C10 H10B 0.9900 .
C11 H11A 0.9900 .
C11 H11B 0.9900 .
C11 C12 1.493(3) .
C12 C13 1.490(4) .
C12 C15 1.335(3) .
C13 H13A 0.9900 .
C13 H13B 0.9900 .
C14 C15 1.476(3) .
C15 C16 1.469(3) .
C16 C17 1.398(3) .
C16 C21 1.400(3) .
C17 H17 0.9500 .
C17 C18 1.385(4) .
C18 H18 0.9500 .
C18 C19 1.390(4) .
C19 H19 0.9500 .
C19 C20 1.377(4) .
C20 H20 0.9500 .
C20 C21 1.384(4) .
C21 H21 0.9500 .
C22 C23 1.389(4) .
C22 C27 1.389(3) .
C23 H23 0.9500 .
C23 C24 1.380(4) .
C24 H24 0.9500 .
C24 C25 1.392(4) .
C25 C26 1.385(4) .
C25 C28 1.502(4) .
C26 H26 0.9500 .
C26 C27 1.388(4) .
C27 H27 0.9500 .
C28 H28A 0.9800 .
C28 H28B 0.9800 .
C28 H28C 0.9800 .

loop_
_geom_hbond_atom_site_label_D
_geom_hbond_atom_site_label_H
_geom_hbond_atom_site_label_A
_geom_hbond_distance_DH
_geom_hbond_distance_HA
_geom_hbond_distance_DA
_geom_hbond_angle_DHA
_geom_hbond_site_symmetry_A
N1 H1 O2 0.88 2.03 2.898(3) 167.1 1_655

loop_
_geom_torsion_atom_site_label_1
_geom_torsion_atom_site_label_2
_geom_torsion_atom_site_label_3
_geom_torsion_atom_site_label_4
_geom_torsion
_geom_torsion_site_symmetry_1
_geom_torsion_site_symmetry_2
_geom_torsion_site_symmetry_3
_geom_torsion_site_symmetry_4
S1 N2 C10 C9 -130.9(2) . . . .
S1 N2 C11 C12 81.7(2) . . . .
S1 C22 C23 C24 -176.9(2) . . . .
S1 C22 C27 C26 176.3(2) . . . .
O1 C14 C15 C12 -2.8(3) . . . .
O1 C14 C15 C16 178.5(2) . . . .
O2 C14 C15 C12 175.6(3) . . . .
O2 C14 C15 C16 -3.0(4) . . . .
O3 S1 N2 C10 171.7(2) . . . .
O3 S1 N2 C11 -41.4(2) . . . .
O3 S1 C22 C23 22.7(2) . . . .
O3 S1 C22 C27 -154.47(19) . . . .
O4 S1 N2 C10 42.2(2) . . . .
O4 S1 N2 C11 -170.96(16) . . . .
O4 S1 C22 C23 153.5(2) . . . .
O4 S1 C22 C27 -23.7(2) . . . .
N1 C1 C2 C3 -178.9(3) . . . .
N1 C1 C6 C5 179.1(2) . . . .
N1 C1 C6 C7 0.8(3) . . . .
N2 S1 C22 C23 -91.0(2) . . . .
N2 S1 C22 C27 91.8(2) . . . .
N2 C11 C12 C13 32.0(3) . . . .
N2 C11 C12 C15 -150.9(2) . . . .
C1 N1 C8 C7 1.5(3) . . . .
C1 C2 C3 C4 0.0(4) . . . .
C1 C6 C7 C8 0.1(3) . . . .
C1 C6 C7 C9 -178.7(2) . . . .
C2 C1 C6 C5 -0.8(4) . . . .
C2 C1 C6 C7 -179.1(2) . . . .
C2 C3 C4 C5 -1.2(5) . . . .
C3 C4 C5 C6 1.4(5) . . . .
C4 C5 C6 C1 -0.3(4) . . . .
C4 C5 C6 C7 177.3(3) . . . .
C5 C6 C7 C8 -177.8(3) . . . .
C5 C6 C7 C9 3.4(5) . . . .
C6 C1 C2 C3 1.0(4) . . . .
C6 C7 C8 N1 -0.9(3) . . . .
C6 C7 C9 C10 -140.7(3) . . . .
C7 C9 C10 N2 -170.9(2) . . . .
C8 N1 C1 C2 178.5(3) . . . .
C8 N1 C1 C6 -1.4(3) . . . .
C8 C7 C9 C10 40.7(4) . . . .
C9 C7 C8 N1 177.9(2) . . . .
C10 N2 C11 C12 -130.4(2) . . . .
C11 N2 C10 C9 82.2(3) . . . .
C11 C12 C13 O1 177.1(2) . . . .
C11 C12 C15 C14 -175.5(2) . . . .
C11 C12 C15 C16 3.0(4) . . . .
C12 C15 C16 C17 138.6(3) . . . .
C12 C15 C16 C21 -43.2(4) . . . .
C13 O1 C14 O2 -176.1(2) . . . .
C13 O1 C14 C15 2.5(3) . . . .
C13 C12 C15 C14 1.9(3) . . . .
C13 C12 C15 C16 -179.6(2) . . . .
C14 O1 C13 C12 -1.4(3) . . . .
C14 C15 C16 C17 -43.1(3) . . . .
C14 C15 C16 C21 135.1(2) . . . .
C15 C12 C13 O1 -0.4(3) . . . .
C15 C16 C17 C18 177.4(2) . . . .
C15 C16 C21 C20 -177.3(2) . . . .
C16 C17 C18 C19 0.2(4) . . . .
C17 C16 C21 C20 0.9(3) . . . .
C17 C18 C19 C20 0.4(4) . . . .
C18 C19 C20 C21 -0.4(4) . . . .
C19 C20 C21 C16 -0.2(4) . . . .
C21 C16 C17 C18 -0.8(4) . . . .
C22 S1 N2 C10 -73.4(2) . . . .
C22 S1 N2 C11 73.48(19) . . . .
C22 C23 C24 C25 0.5(4) . . . .
C23 C22 C27 C26 -0.9(4) . . . .
C23 C24 C25 C26 -0.7(4) . . . .
C23 C24 C25 C28 -179.7(3) . . . .
C24 C25 C26 C27 0.1(4) . . . .
C25 C26 C27 C22 0.7(4) . . . .
C27 C22 C23 C24 0.3(4) . . . .
C28 C25 C26 C27 179.0(3) . . . .
